data_7054951
loop_
_publ_author_name
'Luo, Hui'
'Ma, Chao'
'Jiao, Cheng-Qi'
'Sun, Zhen-Gang'
'Sun, Tong'
'Ma, Ming-Xue'
'Zhu, Yan-Yu'
'Li, Wen-Zhu'
'Wang, Mei-Ling'
'Zhang, Xiao-Wen'

_publ_section_title
;
 Synthesis, structures, luminescent and molecular recognition properties
 of three new alkaline earth metal carboxyphosphonates with a 3D
 supramolecular structure
;
_journal_issue 8
_journal_name_full 'New J. Chem.'
_journal_page_first 6611
_journal_paper_doi 10.1039/C5NJ00656B
_journal_volume 39
_journal_year 2015
_chemical_formula_sum 'C10 H15 Ba N O9 P2'
_chemical_formula_weight 492.51
_chemical_name_systematic
; 
 ? 
;
_space_group_IT_number 2
_symmetry_cell_setting triclinic
_symmetry_space_group_name_Hall '-P 1'
_symmetry_space_group_name_H-M 'P -1'
_atom_sites_solution_hydrogens geom
_atom_sites_solution_primary direct
_atom_sites_solution_secondary difmap
_audit_block_doi 10.5517/cc140g5s
_audit_creation_method SHELXL-97
_audit_update_record
;
2015-05-20 deposited with the CCDC.
2015-06-19 downloaded from the CCDC.
;
_cell_angle_alpha 92.800(2)
_cell_angle_beta 92.173(2)
_cell_angle_gamma 105.253(2)
_cell_formula_units_Z 2
_cell_length_a 5.4566(7)
_cell_length_b 8.6781(12)
_cell_length_c 16.081(2)
_cell_measurement_reflns_used 2477
_cell_measurement_temperature 293(2)
_cell_measurement_theta_max 30.59
_cell_measurement_theta_min 2.82
_cell_volume 732.76(17)
_computing_cell_refinement 'Bruker SMART'
_computing_data_collection 'Bruker SMART'
_computing_data_reduction 'Bruker SAINT'
_computing_molecular_graphics 'Bruker SHELXTL'
_computing_publication_material 'Bruker SHELXTL'
_computing_structure_refinement 'Bruker SHELXTL'
_computing_structure_solution 'Bruker SHELXTL'
_diffrn_ambient_temperature 293(2)
_diffrn_measured_fraction_theta_full 0.975
_diffrn_measured_fraction_theta_max 0.975
_diffrn_measurement_method 'omega scans'
_diffrn_radiation_monochromator graphite
_diffrn_radiation_source 'fine-focus sealed tube'
_diffrn_radiation_type MoK\a
_diffrn_radiation_wavelength 0.71000
_diffrn_reflns_av_R_equivalents 0.0200
_diffrn_reflns_limit_h_max 6
_diffrn_reflns_limit_h_min -6
_diffrn_reflns_limit_k_max 10
_diffrn_reflns_limit_k_min -10
_diffrn_reflns_limit_l_max 16
_diffrn_reflns_limit_l_min -20
_diffrn_reflns_number 4144
_diffrn_reflns_theta_full 26.50
_diffrn_reflns_theta_max 26.50
_diffrn_reflns_theta_min 2.43
_diffrn_standards_decay_% 0
_diffrn_standards_interval_count 0
_diffrn_standards_interval_time 0
_diffrn_standards_number 0
_exptl_absorpt_coefficient_mu 2.977
_exptl_absorpt_correction_T_max 0.9401
_exptl_absorpt_correction_T_min 0.8606
_exptl_absorpt_correction_type empirical
_exptl_absorpt_process_details sadabs
_exptl_crystal_colour colorless
_exptl_crystal_density_diffrn 2.232
_exptl_crystal_density_method 'not measured'
_exptl_crystal_description needle
_exptl_crystal_F_000 480
_exptl_crystal_size_max 0.05
_exptl_crystal_size_mid 0.03
_exptl_crystal_size_min 0.02
_refine_diff_density_max 4.886
_refine_diff_density_min -1.349
_refine_diff_density_rms 0.233
_refine_ls_extinction_method none
_refine_ls_goodness_of_fit_ref 1.028
_refine_ls_hydrogen_treatment mixed
_refine_ls_matrix_type full
_refine_ls_number_parameters 208
_refine_ls_number_reflns 2968
_refine_ls_number_restraints 0
_refine_ls_restrained_S_all 1.028
_refine_ls_R_factor_all 0.0595
_refine_ls_R_factor_gt 0.0529
_refine_ls_shift/su_max 0.000
_refine_ls_shift/su_mean 0.000
_refine_ls_structure_factor_coef Fsqd
_refine_ls_weighting_details 'calc w=1/[\s^2^(Fo^2^)+(0.0999P)^2^+9.5098P] where P=(Fo^2^+2Fc^2^)/3'
_refine_ls_weighting_scheme calc
_refine_ls_wR_factor_gt 0.1508
_refine_ls_wR_factor_ref 0.1557
_reflns_number_gt 2664
_reflns_number_total 2968
_reflns_threshold_expression >2sigma(I)
_cod_data_source_file c5nj00656b2.cif
_cod_data_source_block szg224
_cod_depositor_comments
;
The following automatic conversions were performed:

'_symmetry_cell_setting' value 'Triclinic' changed to 'triclinic'
according to
/usr/data/users/saulius/crontab/automatic-downloads/rss-feeds/RSC/lib/dictionaries/cif_core.dic
dictionary named 'cif_core.dic' version 2.4.2 from 2011-04-26.

Automatic conversion script
Id: cif_fix_values 3271 2015-04-21 07:52:19Z andrius 

 Adding full bibliography for 7054949--7054951.cif.
;
_cod_original_cell_volume 732.78(17)
_cod_original_sg_symbol_H-M 'P-1   '
_cod_database_code 7054951
_diffrn_reflns_av_unneti/neti 0.0419

loop_
_symmetry_equiv_pos_as_xyz
'x, y, z'
'-x, -y, -z'

loop_
_atom_site_label
_atom_site_type_symbol
_atom_site_fract_x
_atom_site_fract_y
_atom_site_fract_z
_atom_site_U_iso_or_equiv
_atom_site_adp_type
_atom_site_occupancy
_atom_site_symmetry_multiplicity
_atom_site_calc_flag
_atom_site_refinement_flags
Ba1 Ba 0.49698(8) 0.74878(6) 0.05799(3) 0.01343(19) Uani 1 1 d .
P1 P 0.1986(4) 0.0354(2) 0.14384(13) 0.0129(4) Uani 1 1 d .
P2 P 0.8491(4) 0.5065(2) 0.15067(13) 0.0124(4) Uani 1 1 d .
O1 O 0.2207(11) -0.1129(7) 0.1923(4) 0.0207(13) Uani 1 1 d .
H1C H 0.1449 -0.1981 0.1635 0.031 Uiso 1 1 d R
O2 O -0.0742(11) 0.0410(7) 0.1312(4) 0.0189(12) Uani 1 1 d .
O3 O 0.3536(11) 0.0450(7) 0.0688(4) 0.0199(13) Uani 1 1 d .
O4 O 0.6365(11) 0.4421(7) 0.0856(4) 0.0183(12) Uani 1 1 d .
O5 O 1.1130(11) 0.5119(7) 0.1240(4) 0.0190(12) Uani 1 1 d .
O6 O 0.8286(11) 0.6699(7) 0.1898(4) 0.0174(12) Uani 1 1 d .
H6A H 0.7572 0.6592 0.2360 0.026 Uiso 1 1 d R
O7 O 0.6237(17) 0.4500(11) 0.6613(6) 0.050(2) Uani 1 1 d .
O8 O 0.2699(16) 0.2482(9) 0.6581(5) 0.0381(18) Uani 1 1 d .
H8 H 0.1415 0.2456 0.6259 0.046 Uiso 1 1 d R
O9 O -0.0170(11) 0.7386(8) -0.0024(4) 0.0198(12) Uani 1 1 d .
H9A H -0.0185 0.8284 -0.0210 0.030 Uiso 1 1 d R
H9B H -0.0655 0.6656 -0.0413 0.030 Uiso 1 1 d R
N1 N 0.6395(13) 0.2124(8) 0.2262(4) 0.0146(14) Uani 1 1 d .
C1 C 0.3656(15) 0.2087(10) 0.2106(5) 0.0166(16) Uani 1 1 d .
H1A H 0.3545 0.3055 0.1848 0.020 Uiso 1 1 d R
H1B H 0.2850 0.2059 0.2634 0.020 Uiso 1 1 d R
C2 C 0.7997(16) 0.3833(10) 0.2423(5) 0.0174(16) Uani 1 1 d .
H2A H 0.9650 0.3809 0.2658 0.021 Uiso 1 1 d R
H2B H 0.7205 0.4358 0.2841 0.021 Uiso 1 1 d R
C3 C 0.6780(16) 0.1077(10) 0.2963(5) 0.0183(17) Uani 1 1 d .
H3A H 0.5699 0.0003 0.2837 0.022 Uiso 1 1 d R
H3B H 0.8530 0.1015 0.2981 0.022 Uiso 1 1 d R
C4 C 0.6198(17) 0.1661(10) 0.3814(6) 0.0200(17) Uani 1 1 d .
C5 C 0.3831(18) 0.1061(11) 0.4139(6) 0.0242(19) Uani 1 1 d .
H5 H 0.2564 0.0302 0.3827 0.029 Uiso 1 1 d R
C6 C 0.3364(18) 0.1590(12) 0.4932(6) 0.0255(19) Uani 1 1 d .
H6 H 0.1768 0.1192 0.5140 0.031 Uiso 1 1 d R
C7 C 0.5223(19) 0.2692(12) 0.5414(6) 0.0256(19) Uani 1 1 d .
C8 C 0.7627(18) 0.3244(12) 0.5101(6) 0.026(2) Uani 1 1 d .
H8A H 0.8916 0.3960 0.5426 0.031 Uiso 1 1 d R
C9 C 0.8099(17) 0.2741(12) 0.4313(6) 0.0241(19) Uani 1 1 d .
H9 H 0.9707 0.3123 0.4112 0.029 Uiso 1 1 d R
C10 C 0.477(2) 0.3311(13) 0.6262(6) 0.029(2) Uani 1 1 d .

loop_
_atom_site_aniso_label
_atom_site_aniso_U_11
_atom_site_aniso_U_22
_atom_site_aniso_U_33
_atom_site_aniso_U_23
_atom_site_aniso_U_13
_atom_site_aniso_U_12
Ba1 0.0126(3) 0.0144(3) 0.0140(3) 0.00111(17) 0.00215(17) 0.00458(17)
P1 0.0119(9) 0.0123(9) 0.0143(10) 0.0018(8) 0.0022(7) 0.0024(7)
P2 0.0111(9) 0.0119(9) 0.0141(10) 0.0039(7) 0.0034(7) 0.0020(7)
O1 0.017(3) 0.012(3) 0.029(3) 0.007(2) -0.005(2) -0.003(2)
O2 0.011(3) 0.023(3) 0.022(3) -0.001(2) -0.003(2) 0.004(2)
O3 0.019(3) 0.021(3) 0.021(3) 0.003(2) 0.007(2) 0.006(2)
O4 0.016(3) 0.017(3) 0.019(3) -0.004(2) -0.001(2) 0.002(2)
O5 0.014(3) 0.021(3) 0.022(3) 0.004(2) 0.007(2) 0.004(2)
O6 0.020(3) 0.013(3) 0.017(3) 0.002(2) 0.008(2) -0.001(2)
O7 0.044(5) 0.054(5) 0.041(5) -0.023(4) 0.008(4) -0.003(4)
O8 0.048(5) 0.034(4) 0.029(4) -0.003(3) 0.016(3) 0.003(3)
O9 0.019(3) 0.021(3) 0.022(3) 0.004(2) 0.004(2) 0.008(2)
N1 0.014(3) 0.009(3) 0.020(3) 0.001(3) 0.005(3) 0.001(3)
C1 0.010(4) 0.018(4) 0.020(4) -0.001(3) 0.001(3) 0.001(3)
C2 0.016(4) 0.011(4) 0.022(4) -0.002(3) -0.003(3) 0.001(3)
C3 0.021(4) 0.012(4) 0.023(4) 0.003(3) 0.002(3) 0.005(3)
C4 0.026(4) 0.012(4) 0.022(4) 0.004(3) 0.006(4) 0.005(3)
C5 0.023(4) 0.022(4) 0.025(5) 0.003(4) -0.004(4) 0.001(4)
C6 0.021(5) 0.029(5) 0.025(5) 0.005(4) 0.005(4) 0.004(4)
C7 0.031(5) 0.028(5) 0.021(5) 0.004(4) 0.002(4) 0.012(4)
C8 0.024(5) 0.026(5) 0.021(4) -0.001(4) -0.002(4) -0.005(4)
C9 0.017(4) 0.027(5) 0.025(5) 0.003(4) 0.005(3) 0.000(4)
C10 0.031(5) 0.032(5) 0.024(5) -0.001(4) 0.009(4) 0.008(4)

loop_
_atom_type_symbol
_atom_type_description
_atom_type_scat_dispersion_real
_atom_type_scat_dispersion_imag
_atom_type_scat_source
C C 0.0033 0.0016 'International Tables Vol C Tables 4.2.6.8 and 6.1.1.4'
H H 0.0000 0.0000 'International Tables Vol C Tables 4.2.6.8 and 6.1.1.4'
Ba Ba -0.3244 2.2819 'International Tables Vol C Tables 4.2.6.8 and 6.1.1.4'
N N 0.0061 0.0033 'International Tables Vol C Tables 4.2.6.8 and 6.1.1.4'
O O 0.0106 0.0060 'International Tables Vol C Tables 4.2.6.8 and 6.1.1.4'
P P 0.1023 0.0942 'International Tables Vol C Tables 4.2.6.8 and 6.1.1.4'

loop_
_geom_angle_atom_site_label_1
_geom_angle_atom_site_label_2
_geom_angle_atom_site_label_3
_geom_angle
_geom_angle_site_symmetry_1
_geom_angle_site_symmetry_3
O4 Ba1 O3 75.54(19) 2_665 2_665
O4 Ba1 O5 83.46(18) 2_665 1_455
O3 Ba1 O5 148.05(18) 2_665 1_455
O4 Ba1 O3 118.04(18) 2_665 1_565
O3 Ba1 O3 63.2(2) 2_665 1_565
O5 Ba1 O3 108.35(17) 1_455 1_565
O4 Ba1 O9 77.43(18) 2_665 1_655
O3 Ba1 O9 67.50(17) 2_665 1_655
O5 Ba1 O9 131.01(17) 1_455 1_655
O3 Ba1 O9 120.50(17) 1_565 1_655
O4 Ba1 O9 69.15(18) 2_665 .
O3 Ba1 O9 84.58(17) 2_665 .
O5 Ba1 O9 65.35(17) 1_455 .
O3 Ba1 O9 63.09(17) 1_565 .
O9 Ba1 O9 140.9(2) 1_655 .
O4 Ba1 O6 120.58(17) 2_665 .
O3 Ba1 O6 127.06(17) 2_665 .
O5 Ba1 O6 84.37(16) 1_455 .
O3 Ba1 O6 121.02(17) 1_565 .
O9 Ba1 O6 68.29(17) 1_655 .
O9 Ba1 O6 147.63(16) . .
O4 Ba1 O4 72.52(19) 2_665 .
O3 Ba1 O4 127.58(17) 2_665 .
O5 Ba1 O4 65.58(16) 1_455 .
O3 Ba1 O4 167.98(17) 1_565 .
O9 Ba1 O4 65.72(16) 1_655 .
O9 Ba1 O4 119.68(17) . .
O6 Ba1 O4 49.68(16) . .
O4 Ba1 O1 136.62(17) 2_665 1_565
O3 Ba1 O1 112.74(17) 2_665 1_565
O5 Ba1 O1 67.92(16) 1_455 1_565
O3 Ba1 O1 49.56(16) 1_565 1_565
O9 Ba1 O1 145.89(17) 1_655 1_565
O9 Ba1 O1 69.48(17) . 1_565
O6 Ba1 O1 89.32(16) . 1_565
O4 Ba1 O1 119.12(16) . 1_565
O4 Ba1 O2 139.88(17) 2_665 1_665
O3 Ba1 O2 71.85(17) 2_665 1_665
O5 Ba1 O2 135.48(17) 1_455 1_665
O3 Ba1 O2 65.70(16) 1_565 1_665
O9 Ba1 O2 68.95(17) 1_655 1_665
O9 Ba1 O2 128.78(16) . 1_665
O6 Ba1 O2 66.15(15) . 1_665
O4 Ba1 O2 110.63(15) . 1_665
O1 Ba1 O2 78.68(16) 1_565 1_665
O4 Ba1 P1 128.51(13) 2_665 1_565
O3 Ba1 P1 87.10(13) 2_665 1_565
O5 Ba1 P1 87.48(13) 1_455 1_565
O3 Ba1 P1 23.88(12) 1_565 1_565
O9 Ba1 P1 138.81(13) 1_655 1_565
O9 Ba1 P1 61.10(13) . 1_565
O6 Ba1 P1 108.67(12) . 1_565
O4 Ba1 P1 145.03(12) . 1_565
O1 Ba1 P1 25.91(11) 1_565 1_565
O2 Ba1 P1 72.61(11) 1_665 1_565
O4 Ba1 Ba1 38.23(13) 2_665 2_665
O3 Ba1 Ba1 104.37(13) 2_665 2_665
O5 Ba1 Ba1 70.40(13) 1_455 2_665
O3 Ba1 Ba1 155.81(13) 1_565 2_665
O9 Ba1 Ba1 66.71(13) 1_655 2_665
O9 Ba1 Ba1 96.37(13) . 2_665
O6 Ba1 Ba1 83.15(11) . 2_665
O4 Ba1 Ba1 34.29(11) . 2_665
O1 Ba1 Ba1 138.16(11) 1_565 2_665
O2 Ba1 Ba1 132.86(11) 1_665 2_665
P1 Ba1 Ba1 154.08(4) 1_565 2_665
O3 P1 O2 117.7(4) . .
O3 P1 O1 109.0(4) . .
O2 P1 O1 111.8(3) . .
O3 P1 C1 104.2(4) . .
O2 P1 C1 108.0(4) . .
O1 P1 C1 105.3(4) . .
O3 P1 Ba1 51.2(2) . 1_545
O2 P1 Ba1 128.5(3) . 1_545
O1 P1 Ba1 58.5(3) . 1_545
C1 P1 Ba1 123.5(3) . 1_545
O4 P2 O5 116.0(4) . .
O4 P2 O6 109.8(3) . .
O5 P2 O6 112.8(3) . .
O4 P2 C2 110.1(4) . .
O5 P2 C2 106.1(4) . .
O6 P2 C2 100.9(4) . .
P1 O1 Ba1 95.6(3) . 1_545
P1 O1 H1C 109.2 . .
Ba1 O1 H1C 59.6 1_545 .
P1 O2 Ba1 122.6(3) . 1_445
P1 O3 Ba1 138.2(3) . 2_665
P1 O3 Ba1 104.9(3) . 1_545
Ba1 O3 Ba1 116.8(2) 2_665 1_545
P2 O4 Ba1 143.3(3) . 2_665
P2 O4 Ba1 98.1(3) . .
Ba1 O4 Ba1 107.48(19) 2_665 .
P2 O5 Ba1 133.3(3) . 1_655
P2 O6 Ba1 98.7(3) . .
P2 O6 H6A 111.6 . .
Ba1 O6 H6A 111.6 . .
C10 O8 H8 109.8 . .
Ba1 O9 Ba1 140.9(2) 1_455 .
Ba1 O9 H9A 83.5 1_455 .
Ba1 O9 H9A 109.4 . .
Ba1 O9 H9B 99.8 1_455 .
Ba1 O9 H9B 109.4 . .
H9A O9 H9B 109.5 . .
C1 N1 C2 110.3(6) . .
C1 N1 C3 112.3(6) . .
C2 N1 C3 111.8(6) . .
N1 C1 P1 111.4(6) . .
N1 C1 H1A 109.5 . .
P1 C1 H1A 109.5 . .
N1 C1 H1B 109.1 . .
P1 C1 H1B 109.3 . .
H1A C1 H1B 108.0 . .
N1 C2 P2 116.0(6) . .
N1 C2 H2A 108.2 . .
P2 C2 H2A 108.3 . .
N1 C2 H2B 108.3 . .
P2 C2 H2B 108.3 . .
H2A C2 H2B 107.4 . .
C4 C3 N1 114.3(7) . .
C4 C3 H3A 108.5 . .
N1 C3 H3A 108.7 . .
C4 C3 H3B 108.6 . .
N1 C3 H3B 108.8 . .
H3A C3 H3B 107.6 . .
C5 C4 C9 118.7(8) . .
C5 C4 C3 121.1(8) . .
C9 C4 C3 120.1(8) . .
C6 C5 C4 119.9(9) . .
C6 C5 H5 120.0 . .
C4 C5 H5 120.1 . .
C7 C6 C5 121.2(9) . .
C7 C6 H6 119.6 . .
C5 C6 H6 119.2 . .
C6 C7 C8 118.8(9) . .
C6 C7 C10 122.6(9) . .
C8 C7 C10 118.6(9) . .
C9 C8 C7 120.4(9) . .
C9 C8 H8A 119.8 . .
C7 C8 H8A 119.8 . .
C8 C9 C4 120.9(8) . .
C8 C9 H9 119.5 . .
C4 C9 H9 119.6 . .
O7 C10 O8 124.0(10) . .
O7 C10 C7 121.7(10) . .
O8 C10 C7 114.3(9) . .

loop_
_geom_bond_atom_site_label_1
_geom_bond_atom_site_label_2
_geom_bond_distance
_geom_bond_site_symmetry_2
Ba1 O4 2.733(6) 2_665
Ba1 O3 2.781(6) 2_665
Ba1 O5 2.804(6) 1_455
Ba1 O3 2.876(6) 1_565
Ba1 O9 2.880(6) 1_655
Ba1 O9 2.911(6) .
Ba1 O6 2.956(6) .
Ba1 O4 3.003(6) .
Ba1 O1 3.053(7) 1_565
Ba1 O2 3.110(6) 1_665
Ba1 P1 3.565(2) 1_565
Ba1 Ba1 4.6278(11) 2_665
P1 O3 1.494(6) .
P1 O2 1.508(6) .
P1 O1 1.566(6) .
P1 C1 1.814(9) .
P1 Ba1 3.565(2) 1_545
P2 O4 1.504(6) .
P2 O5 1.507(6) .
P2 O6 1.556(6) .
P2 C2 1.849(9) .
O1 Ba1 3.053(7) 1_545
O1 H1C 0.8500 .
O2 Ba1 3.110(6) 1_445
O3 Ba1 2.781(6) 2_665
O3 Ba1 2.876(6) 1_545
O4 Ba1 2.733(6) 2_665
O5 Ba1 2.804(6) 1_655
O6 H6A 0.8500 .
O7 C10 1.225(13) .
O8 C10 1.309(13) .
O8 H8 0.8500 .
O9 Ba1 2.880(6) 1_455
O9 H9A 0.8500 .
O9 H9B 0.8500 .
N1 C1 1.498(10) .
N1 C2 1.515(10) .
N1 C3 1.523(10) .
C1 H1A 0.9699 .
C1 H1B 0.9700 .
C2 H2A 0.9700 .
C2 H2B 0.9700 .
C3 C4 1.511(12) .
C3 H3A 0.9699 .
C3 H3B 0.9700 .
C4 C5 1.392(13) .
C4 C9 1.397(13) .
C5 C6 1.390(14) .
C5 H5 0.9300 .
C6 C7 1.379(14) .
C6 H6 0.9300 .
C7 C8 1.395(14) .
C7 C10 1.494(13) .
C8 C9 1.376(14) .
C8 H8A 0.9301 .
C9 H9 0.9299 .
